data_7243082
loop_
_publ_author_name
'Balamurugan, Mani'
'Suresh, Eringathodi'
'Palaniandavar, Mallayan'

_publ_section_title
;
 \m-Oxo-bridged diiron(iii) complexes of tripodal 4N ligands as catalysts
 for alkane hydroxylation reaction using m-CPBA as an oxidant: substrate
 vs. self hydroxylation
;
_journal_issue 35
_journal_name_full 'RSC Advances'
_journal_page_first 21514
_journal_page_last 21526
_journal_paper_doi 10.1039/D1RA03135J
_journal_volume 11
_journal_year 2021
_chemical_formula_moiety C28H63Cl4Fe2N12O
_chemical_formula_sum 'C28 H63 Cl4 Fe2 N12 O'
_chemical_formula_weight 837.40
_chemical_name_common MPMB5
_space_group_IT_number 14
_space_group_name_Hall '-P 2yn'
_space_group_name_H-M_alt 'P 1 21/n 1'
_symmetry_cell_setting monoclinic
_symmetry_space_group_name_H-M 'P 1 21/n 1'
_atom_sites_solution_hydrogens geom
_atom_sites_solution_primary direct
_atom_sites_solution_secondary difmap
_audit_creation_method SHELXL-97
_audit_update_record
;
2021-04-21 deposited with the CCDC.	2021-05-28 downloaded from the CCDC.
;
_cell_angle_alpha 90.00
_cell_angle_beta 116.3110(10)
_cell_angle_gamma 90.00
_cell_formula_units_Z 4
_cell_length_a 17.8072(5)
_cell_length_b 15.7838(5)
_cell_length_c 17.8744(5)
_cell_measurement_reflns_used 9936
_cell_measurement_temperature 293(2)
_cell_measurement_theta_max 26.79
_cell_measurement_theta_min 2.58
_cell_volume 4503.4(2)
_computing_cell_refinement 'BRUKER SMART'
_computing_data_collection 'BRUKER SMART'
_computing_data_reduction 'BRUKER SAINT'
_computing_molecular_graphics ORTEP
_computing_publication_material 'SHELXL-97 (Sheldrick, 1997)'
_computing_structure_refinement 'SHELXL-97 (Sheldrick, 1997)'
_computing_structure_solution 'SHELXS-97 (Sheldrick, 1990)'
_diffrn_ambient_temperature 293(2)
_diffrn_measured_fraction_theta_full 0.982
_diffrn_measured_fraction_theta_max 0.982
_diffrn_measurement_device_type 'Bruker Smart Apex CCD Diffractometer'
_diffrn_measurement_method 'Omega-Phi Scan'
_diffrn_radiation_monochromator graphite
_diffrn_radiation_source 'fine-focus sealed tube'
_diffrn_radiation_type MoK\a
_diffrn_radiation_wavelength 0.71073
_diffrn_reflns_av_R_equivalents 0.0489
_diffrn_reflns_av_sigmaI/netI 0.0403
_diffrn_reflns_limit_h_max 24
_diffrn_reflns_limit_h_min -24
_diffrn_reflns_limit_k_max 20
_diffrn_reflns_limit_k_min -21
_diffrn_reflns_limit_l_max 24
_diffrn_reflns_limit_l_min -24
_diffrn_reflns_number 69066
_diffrn_reflns_theta_full 29.62
_diffrn_reflns_theta_max 29.62
_diffrn_reflns_theta_min 1.86
_exptl_absorpt_coefficient_mu 0.917
_exptl_crystal_colour Red
_exptl_crystal_density_diffrn 1.235
_exptl_crystal_density_meas 1.235
_exptl_crystal_density_method 'not measured'
_exptl_crystal_description Blocks
_exptl_crystal_F_000 1772
_exptl_crystal_size_max 0.48
_exptl_crystal_size_mid 0.36
_exptl_crystal_size_min 0.22
_refine_diff_density_max 6.089
_refine_diff_density_min -1.372
_refine_diff_density_rms 0.220
_refine_ls_extinction_method none
_refine_ls_goodness_of_fit_ref 1.467
_refine_ls_hydrogen_treatment mixed
_refine_ls_matrix_type full
_refine_ls_number_parameters 491
_refine_ls_number_reflns 12463
_refine_ls_number_restraints 0
_refine_ls_restrained_S_all 1.467
_refine_ls_R_factor_all 0.1379
_refine_ls_R_factor_gt 0.1073
_refine_ls_shift/su_max 1.509
_refine_ls_shift/su_mean 0.088
_refine_ls_structure_factor_coef Fsqd
_refine_ls_weighting_details 'calc w=1/[\s^2^(Fo^2^)+(0.2000P)^2^+0.0000P] where P=(Fo^2^+2Fc^2^)/3'
_refine_ls_weighting_scheme calc
_refine_ls_wR_factor_gt 0.3411
_refine_ls_wR_factor_ref 0.3744
_reflns_number_gt 8536
_reflns_number_total 12463
_reflns_threshold_expression >2sigma(I)
_cod_data_source_file d1ra03135j2.cif
_cod_data_source_block mpmb_1
_cod_depositor_comments
;
The following automatic conversions were performed:

data item '_symmetry_cell_setting' value 'Monoclinic' was changed to
'monoclinic' in accordance with the
/home/data/users/saulius/crontab/automatic-downloads/rss-feeds/RSC/lib/dictionaries/cif_core.dic
dictionary named 'cif_core.dic' version 2.4.2 last updated on
2011-04-26.

Automatic conversion script
Id: cif_fix_values 7556 2019-12-06 15:28:31Z antanas 
;
_cod_original_sg_symbol_H-M P2(1)/n
_cod_database_code 7243082

loop_
_symmetry_equiv_pos_as_xyz
'x, y, z'
'-x+1/2, y+1/2, -z+1/2'
'-x, -y, -z'
'x-1/2, -y-1/2, z-1/2'

loop_
_atom_site_label
_atom_site_type_symbol
_atom_site_fract_x
_atom_site_fract_y
_atom_site_fract_z
_atom_site_U_iso_or_equiv
_atom_site_adp_type
_atom_site_occupancy
_atom_site_symmetry_multiplicity
_atom_site_calc_flag
_atom_site_refinement_flags
_atom_site_disorder_assembly
_atom_site_disorder_group
Cl3 Cl 0.5269(3) 0.2198(3) 1.0839(2) 0.1291(12) Uani 1 1 d . . .
O3W O 0.7558(5) 0.5636(7) 1.2220(6) 0.125(3) Uani 1 1 d . . .
O4 O 0.5012(5) 0.6010(8) 0.8864(6) 0.139(3) Uani 1 1 d . . .
O2W O 0.3904(6) 0.4884(6) 0.7557(7) 0.118(3) Uiso 1 1 d . . .
O1W O 0.8435(6) 0.3308(7) 0.5464(7) 0.148(4) Uani 1 1 d . . .
Cl8 Cl 0.6819(10) 0.0039(6) 0.9621(11) 0.381(8) Uani 1 1 d . . .
O4W O 0.3436(6) 0.0633(7) 0.8263(7) 0.127(3) Uiso 1 1 d . . .
H1W3 H 0.808(4) 0.518(3) 1.261(3) 0.027(12) Uiso 1 1 d . . .
H2W3 H 0.776(3) 0.619(3) 1.243(2) 0.000(8) Uiso 1 1 d . . .
H2W2 H 0.367(3) 0.505(3) 0.707(4) 0.026(12) Uiso 1 1 d . . .
H2W1 H 0.885(5) 0.415(6) 0.564(5) 0.09(3) Uiso 1 1 d . . .
H2W4 H 0.357(4) 0.040(4) 0.868(5) 0.048(18) Uiso 1 1 d . . .
H1W4 H 0.289(7) 0.134(8) 0.843(7) 0.13(4) Uiso 1 1 d . . .
H3W2 H 0.406(5) 0.542(6) 0.796(6) 0.08(3) Uiso 1 1 d . . .
H3W1 H 0.944(5) 0.299(5) 0.537(4) 0.041(18) Uiso 1 1 d . . .
Fe1 Fe 0.86030(4) 0.23597(4) 0.85833(4) 0.0298(2) Uani 1 1 d . . .
Fe2 Fe 0.73916(4) 0.33516(4) 0.94418(4) 0.0326(2) Uani 1 1 d . . .
Cl1 Cl 0.99705(8) 0.24912(8) 0.97477(9) 0.0441(3) Uani 1 1 d . . .
Cl2 Cl 0.66819(9) 0.42240(9) 0.82404(8) 0.0469(3) Uani 1 1 d . . .
O1 O 0.7965(2) 0.2693(2) 0.9072(2) 0.0371(8) Uani 1 1 d . . .
N1 N 0.8706(3) 0.1042(3) 0.8762(3) 0.0396(9) Uani 1 1 d . . .
N3 N 0.9273(3) 0.1874(2) 0.7779(3) 0.0367(9) Uani 1 1 d . . .
N4 N 0.8884(3) 0.3444(2) 0.8081(3) 0.0350(9) Uani 1 1 d . . .
N10 N 0.8151(3) 0.4417(3) 0.9991(3) 0.0402(9) Uani 1 1 d . . .
N6 N 0.7507(3) 0.2107(3) 0.7315(3) 0.0409(9) Uani 1 1 d . . .
N5 N 0.9662(3) 0.4141(3) 0.7622(3) 0.0453(11) Uani 1 1 d . . .
N9 N 0.6680(3) 0.4108(3) 1.0052(3) 0.0411(10) Uani 1 1 d . . .
C10 C 0.8684(4) 0.4300(3) 0.8035(4) 0.0416(11) Uani 1 1 d . . .
H10 H 0.8284 0.4538 0.8173 0.050 Uiso 1 1 calc R . .
N2 N 0.9358(3) -0.0155(3) 0.8858(3) 0.0445(11) Uani 1 1 d . . .
C4 C 0.9254(3) 0.0650(3) 0.8584(3) 0.0400(11) Uani 1 1 d . . .
N7 N 0.6269(3) 0.2676(3) 0.9152(3) 0.0480(11) Uani 1 1 d . . .
N11 N 0.8268(3) 0.5758(3) 1.0333(3) 0.0484(11) Uani 1 1 d . . .
C21 C 0.7785(3) 0.5061(3) 1.0163(3) 0.0400(11) Uani 1 1 d . . .
C9 C 0.9165(4) 0.4723(3) 0.7756(4) 0.0481(13) Uani 1 1 d . . .
H9 H 0.9161 0.5305 0.7670 0.058 Uiso 1 1 calc R . .
C6 C 0.9864(4) 0.2534(3) 0.7806(4) 0.0441(12) Uani 1 1 d . . .
H6A H 0.9968 0.2496 0.7319 0.053 Uiso 1 1 calc R . .
H6B H 1.0392 0.2469 0.8301 0.053 Uiso 1 1 calc R . .
C18 C 0.5650(4) 0.3121(4) 0.9172(4) 0.0501(13) Uani 1 1 d . . .
C7 C 0.9464(3) 0.3380(3) 0.7822(3) 0.0366(10) Uani 1 1 d . . .
N12 N 0.7985(3) 0.2812(4) 1.0752(3) 0.0519(12) Uani 1 1 d . . .
C2 C 0.8847(4) -0.0278(3) 0.9226(4) 0.0517(14) Uani 1 1 d . . .
H2 H 0.8789 -0.0777 0.9472 0.062 Uiso 1 1 calc R . .
C13 C 0.7172(4) 0.2879(4) 0.6771(4) 0.0513(14) Uani 1 1 d . . .
H13A H 0.7615 0.3144 0.6689 0.077 Uiso 1 1 calc R . .
H13B H 0.6955 0.3271 0.7037 0.077 Uiso 1 1 calc R . .
H13C H 0.6732 0.2713 0.6240 0.077 Uiso 1 1 calc R . .
C24 C 0.8918(4) 0.4716(4) 1.0063(4) 0.0496(13) Uani 1 1 d . . .
H24 H 0.9318 0.4398 0.9987 0.060 Uiso 1 1 calc R . .
C12 C 0.7795(4) 0.1482(4) 0.6881(4) 0.0513(14) Uani 1 1 d . . .
H12A H 0.7383 0.1438 0.6302 0.062 Uiso 1 1 calc R . .
H12B H 0.7848 0.0930 0.7139 0.062 Uiso 1 1 calc R . .
C3 C 0.9934(4) -0.0774(3) 0.8777(4) 0.0563(16) Uani 1 1 d . . .
H3A H 0.9904 -0.1296 0.9037 0.084 Uiso 1 1 calc R . .
H3B H 1.0496 -0.0558 0.9045 0.084 Uiso 1 1 calc R . .
H3C H 0.9779 -0.0871 0.8197 0.084 Uiso 1 1 calc R . .
N8 N 0.4935(3) 0.2659(4) 0.8859(4) 0.0583(14) Uani 1 1 d . . .
C1 C 0.8436(4) 0.0461(3) 0.9171(4) 0.0456(12) Uani 1 1 d . . .
H1 H 0.8043 0.0559 0.9373 0.055 Uiso 1 1 calc R . .
C20 C 0.6937(4) 0.5007(4) 1.0131(4) 0.0481(13) Uani 1 1 d . . .
H20A H 0.6947 0.5247 1.0635 0.058 Uiso 1 1 calc R . .
H20B H 0.6539 0.5327 0.9657 0.058 Uiso 1 1 calc R . .
C14 C 0.6805(4) 0.1742(5) 0.7424(4) 0.0584(16) Uani 1 1 d . . .
H14A H 0.6613 0.2142 0.7706 0.088 Uiso 1 1 calc R . .
H14B H 0.6985 0.1233 0.7750 0.088 Uiso 1 1 calc R . .
H14C H 0.6356 0.1611 0.6888 0.088 Uiso 1 1 calc R . .
C11 C 0.8622(4) 0.1740(4) 0.6922(4) 0.0491(13) Uani 1 1 d . . .
H11A H 0.8548 0.2259 0.6606 0.059 Uiso 1 1 calc R . .
H11B H 0.8808 0.1304 0.6659 0.059 Uiso 1 1 calc R . .
C23 C 0.8977(4) 0.5552(4) 1.0264(4) 0.0559(15) Uani 1 1 d . . .
H23 H 0.9417 0.5914 1.0340 0.067 Uiso 1 1 calc R . .
C16 C 0.5106(5) 0.1899(5) 0.8640(5) 0.0642(18) Uani 1 1 d . . .
H16 H 0.4730 0.1455 0.8413 0.077 Uiso 1 1 calc R . .
C5 C 0.9714(4) 0.1077(3) 0.8181(4) 0.0475(13) Uani 1 1 d . . .
H5A H 0.9748 0.0706 0.7764 0.057 Uiso 1 1 calc R . .
H5B H 1.0279 0.1205 0.8594 0.057 Uiso 1 1 calc R . .
C25 C 0.6907(4) 0.3696(4) 1.0882(4) 0.0532(15) Uani 1 1 d . . .
H25A H 0.6825 0.4099 1.1249 0.064 Uiso 1 1 calc R . .
H25B H 0.6537 0.3219 1.0806 0.064 Uiso 1 1 calc R . .
C19 C 0.5773(4) 0.3988(4) 0.9513(5) 0.0556(15) Uani 1 1 d . . .
H19A H 0.5577 0.4399 0.9062 0.067 Uiso 1 1 calc R . .
H19B H 0.5460 0.4067 0.9834 0.067 Uiso 1 1 calc R . .
C8 C 1.0288(5) 0.4330(4) 0.7317(6) 0.068(2) Uani 1 1 d . . .
H8A H 1.0281 0.4925 0.7204 0.102 Uiso 1 1 calc R . .
H8B H 1.0157 0.4016 0.6814 0.102 Uiso 1 1 calc R . .
H8C H 1.0834 0.4171 0.7733 0.102 Uiso 1 1 calc R . .
C26 C 0.7787(5) 0.3397(5) 1.1280(4) 0.0644(18) Uani 1 1 d . . .
H26A H 0.8157 0.3884 1.1412 0.077 Uiso 1 1 calc R . .
H26B H 0.7895 0.3116 1.1800 0.077 Uiso 1 1 calc R . .
C22 C 0.8041(6) 0.6600(4) 1.0507(5) 0.0628(18) Uani 1 1 d . . .
H22A H 0.8489 0.6989 1.0602 0.094 Uiso 1 1 calc R . .
H22B H 0.7945 0.6576 1.0994 0.094 Uiso 1 1 calc R . .
H22C H 0.7541 0.6788 1.0039 0.094 Uiso 1 1 calc R . .
C15 C 0.5939(5) 0.1894(4) 0.8813(4) 0.0586(16) Uani 1 1 d . . .
H15 H 0.6228 0.1447 0.8720 0.070 Uiso 1 1 calc R . .
C17 C 0.4127(4) 0.2934(7) 0.8805(6) 0.079(2) Uani 1 1 d . . .
H17A H 0.3725 0.2485 0.8576 0.118 Uiso 1 1 calc R . .
H17B H 0.3936 0.3423 0.8450 0.118 Uiso 1 1 calc R . .
H17C H 0.4190 0.3075 0.9352 0.118 Uiso 1 1 calc R . .
C28 C 0.7709(7) 0.1930(5) 1.0780(6) 0.087(3) Uani 1 1 d . . .
H28A H 0.7851 0.1577 1.0424 0.131 Uiso 1 1 calc R . .
H28B H 0.7113 0.1921 1.0592 0.131 Uiso 1 1 calc R . .
H28C H 0.7984 0.1722 1.1343 0.131 Uiso 1 1 calc R . .
C27 C 0.8910(5) 0.2794(6) 1.1099(5) 0.078(2) Uani 1 1 d . . .
H27A H 0.9112 0.3351 1.1070 0.116 Uiso 1 1 calc R . .
H27B H 0.9071 0.2407 1.0780 0.116 Uiso 1 1 calc R . .
H27C H 0.9147 0.2611 1.1670 0.116 Uiso 1 1 calc R . .

loop_
_atom_site_aniso_label
_atom_site_aniso_U_11
_atom_site_aniso_U_22
_atom_site_aniso_U_33
_atom_site_aniso_U_23
_atom_site_aniso_U_13
_atom_site_aniso_U_12
Cl3 0.156(3) 0.125(3) 0.113(2) 0.010(2) 0.066(2) -0.017(2)
O3W 0.102(6) 0.158(9) 0.135(7) -0.013(6) 0.068(6) 0.004(6)
O4 0.107(6) 0.207(10) 0.156(8) 0.002(7) 0.106(6) -0.015(6)
O1W 0.114(7) 0.157(9) 0.149(8) 0.051(7) 0.037(6) -0.018(6)
Cl8 0.533(18) 0.212(8) 0.61(2) 0.009(11) 0.442(19) -0.025(10)
Fe1 0.0338(4) 0.0245(3) 0.0330(4) 0.0005(2) 0.0163(3) 0.0001(2)
Fe2 0.0336(4) 0.0328(4) 0.0348(4) 0.0001(2) 0.0182(3) -0.0006(2)
Cl1 0.0381(7) 0.0443(7) 0.0420(7) 0.0029(5) 0.0105(6) -0.0040(5)
Cl2 0.0479(8) 0.0499(7) 0.0414(7) 0.0106(5) 0.0184(6) 0.0053(5)
O1 0.0390(19) 0.0349(17) 0.0405(19) -0.0002(13) 0.0204(16) 0.0006(13)
N1 0.045(2) 0.0283(19) 0.045(2) -0.0004(16) 0.019(2) -0.0033(16)
N3 0.044(2) 0.0298(18) 0.041(2) -0.0015(16) 0.0223(19) 0.0058(16)
N4 0.039(2) 0.0296(18) 0.042(2) 0.0033(15) 0.0229(19) 0.0038(15)
N10 0.035(2) 0.042(2) 0.047(2) -0.0066(18) 0.021(2) -0.0055(17)
N6 0.043(2) 0.040(2) 0.035(2) -0.0015(17) 0.0139(19) -0.0041(18)
N5 0.056(3) 0.035(2) 0.059(3) 0.0087(19) 0.039(2) 0.0030(18)
N9 0.040(2) 0.043(2) 0.047(2) 0.0009(18) 0.025(2) 0.0024(17)
C10 0.047(3) 0.034(2) 0.050(3) 0.000(2) 0.027(2) 0.007(2)
N2 0.055(3) 0.0262(19) 0.041(2) -0.0022(16) 0.011(2) 0.0017(17)
C4 0.048(3) 0.025(2) 0.040(3) -0.0008(18) 0.014(2) 0.0020(18)
N7 0.046(3) 0.047(3) 0.055(3) -0.001(2) 0.026(2) -0.012(2)
N11 0.054(3) 0.048(3) 0.042(3) -0.012(2) 0.020(2) -0.012(2)
C21 0.046(3) 0.036(2) 0.040(3) -0.0020(19) 0.021(2) -0.004(2)
C9 0.058(3) 0.031(2) 0.066(4) 0.012(2) 0.038(3) 0.009(2)
C6 0.053(3) 0.035(2) 0.058(3) 0.000(2) 0.037(3) 0.004(2)
C18 0.043(3) 0.060(3) 0.052(3) 0.003(3) 0.025(3) -0.010(3)
C7 0.044(3) 0.031(2) 0.042(3) 0.0045(18) 0.026(2) 0.0033(18)
N12 0.052(3) 0.061(3) 0.049(3) 0.016(2) 0.027(2) 0.014(2)
C2 0.071(4) 0.030(2) 0.045(3) 0.002(2) 0.017(3) -0.008(2)
C13 0.053(3) 0.048(3) 0.045(3) 0.007(2) 0.015(3) 0.004(3)
C24 0.039(3) 0.064(3) 0.052(3) -0.010(3) 0.025(3) -0.011(2)
C12 0.059(4) 0.048(3) 0.039(3) -0.012(2) 0.013(3) -0.004(3)
C3 0.068(4) 0.029(2) 0.055(3) 0.001(2) 0.012(3) 0.014(2)
N8 0.038(3) 0.079(4) 0.056(3) 0.002(3) 0.020(2) -0.013(2)
C1 0.054(3) 0.036(2) 0.043(3) 0.005(2) 0.018(3) -0.009(2)
C20 0.046(3) 0.043(3) 0.059(3) -0.007(2) 0.027(3) 0.003(2)
C14 0.040(3) 0.076(4) 0.055(4) 0.000(3) 0.017(3) -0.013(3)
C11 0.057(4) 0.051(3) 0.042(3) -0.010(2) 0.025(3) 0.002(2)
C23 0.061(4) 0.063(4) 0.053(3) -0.017(3) 0.033(3) -0.024(3)
C16 0.059(4) 0.071(4) 0.057(4) -0.009(3) 0.020(3) -0.029(3)
C5 0.052(3) 0.032(2) 0.062(4) 0.004(2) 0.030(3) 0.011(2)
C25 0.068(4) 0.060(4) 0.045(3) 0.003(3) 0.038(3) 0.006(3)
C19 0.042(3) 0.063(4) 0.070(4) 0.005(3) 0.032(3) 0.003(3)
C8 0.080(5) 0.052(3) 0.109(6) 0.017(4) 0.075(5) 0.005(3)
C26 0.081(5) 0.079(5) 0.039(3) 0.007(3) 0.031(3) 0.004(4)
C22 0.093(6) 0.039(3) 0.060(4) -0.010(3) 0.037(4) -0.006(3)
C15 0.066(4) 0.056(4) 0.062(4) -0.012(3) 0.036(3) -0.017(3)
C17 0.032(3) 0.119(7) 0.079(5) 0.005(5) 0.019(3) 0.002(4)
C28 0.117(8) 0.056(4) 0.083(6) 0.030(4) 0.039(5) 0.011(4)
C27 0.068(5) 0.102(6) 0.051(4) 0.022(4) 0.015(4) 0.032(4)

loop_
_atom_type_symbol
_atom_type_description
_atom_type_scat_dispersion_real
_atom_type_scat_dispersion_imag
_atom_type_scat_source
C C 0.0033 0.0016 'International Tables Vol C Tables 4.2.6.8 and 6.1.1.4'
H H 0.0000 0.0000 'International Tables Vol C Tables 4.2.6.8 and 6.1.1.4'
N N 0.0061 0.0033 'International Tables Vol C Tables 4.2.6.8 and 6.1.1.4'
O O 0.0106 0.0060 'International Tables Vol C Tables 4.2.6.8 and 6.1.1.4'
Cl Cl 0.1484 0.1585 'International Tables Vol C Tables 4.2.6.8 and 6.1.1.4'
Fe Fe 0.3463 0.8444 'International Tables Vol C Tables 4.2.6.8 and 6.1.1.4'

loop_
_geom_angle_atom_site_label_1
_geom_angle_atom_site_label_2
_geom_angle_atom_site_label_3
_geom_angle
_geom_angle_site_symmetry_1
_geom_angle_site_symmetry_3
_geom_angle_publ_flag
H1W3 O3W H2W3 106(4) . . ?
H2W2 O2W H3W2 109(6) . . ?
O1 Fe1 N4 107.04(16) . . ?
O1 Fe1 N1 104.37(17) . . ?
N4 Fe1 N1 148.57(17) . . ?
O1 Fe1 N6 95.06(17) . . ?
N4 Fe1 N6 88.78(17) . . ?
N1 Fe1 N6 87.47(17) . . ?
O1 Fe1 N3 172.24(17) . . ?
N4 Fe1 N3 73.92(15) . . ?
N1 Fe1 N3 74.82(16) . . ?
N6 Fe1 N3 77.22(16) . . ?
O1 Fe1 Cl1 99.78(13) . . ?
N4 Fe1 Cl1 87.58(13) . . ?
N1 Fe1 Cl1 88.14(13) . . ?
N6 Fe1 Cl1 165.15(13) . . ?
N3 Fe1 Cl1 87.93(12) . . ?
O1 Fe2 N7 104.49(19) . . ?
O1 Fe2 N10 106.50(17) . . ?
N7 Fe2 N10 148.97(19) . . ?
O1 Fe2 N12 94.76(18) . . ?
N7 Fe2 N12 91.2(2) . . ?
N10 Fe2 N12 84.8(2) . . ?
O1 Fe2 N9 173.48(16) . . ?
N7 Fe2 N9 73.88(19) . . ?
N10 Fe2 N9 75.15(16) . . ?
N12 Fe2 N9 79.04(17) . . ?
O1 Fe2 Cl2 99.52(13) . . ?
N7 Fe2 Cl2 90.24(15) . . ?
N10 Fe2 Cl2 86.17(14) . . ?
N12 Fe2 Cl2 164.80(15) . . ?
N9 Fe2 Cl2 86.84(12) . . ?
Fe2 O1 Fe1 161.1(2) . . ?
C4 N1 C1 106.6(5) . . ?
C4 N1 Fe1 117.1(3) . . ?
C1 N1 Fe1 135.1(4) . . ?
C6 N3 C11 111.1(5) . . ?
C6 N3 C5 111.6(4) . . ?
C11 N3 C5 112.6(4) . . ?
C6 N3 Fe1 107.3(3) . . ?
C11 N3 Fe1 107.6(3) . . ?
C5 N3 Fe1 106.2(3) . . ?
C7 N4 C10 106.1(4) . . ?
C7 N4 Fe1 117.7(3) . . ?
C10 N4 Fe1 135.7(3) . . ?
C21 N10 C24 106.5(5) . . ?
C21 N10 Fe2 116.3(3) . . ?
C24 N10 Fe2 135.4(4) . . ?
C14 N6 C12 108.8(5) . . ?
C14 N6 C13 106.7(5) . . ?
C12 N6 C13 109.3(5) . . ?
C14 N6 Fe1 110.0(4) . . ?
C12 N6 Fe1 107.2(3) . . ?
C13 N6 Fe1 114.8(4) . . ?
C7 N5 C9 106.8(4) . . ?
C7 N5 C8 127.6(5) . . ?
C9 N5 C8 125.6(5) . . ?
C20 N9 C19 112.7(5) . . ?
C20 N9 C25 112.6(5) . . ?
C19 N9 C25 109.1(5) . . ?
C20 N9 Fe2 109.0(3) . . ?
C19 N9 Fe2 106.9(4) . . ?
C25 N9 Fe2 106.0(3) . . ?
C9 C10 N4 108.4(5) . . ?
C9 C10 H10 125.8 . . ?
N4 C10 H10 125.8 . . ?
C4 N2 C2 107.4(5) . . ?
C4 N2 C3 125.7(5) . . ?
C2 N2 C3 126.9(5) . . ?
N1 C4 N2 110.9(5) . . ?
N1 C4 C5 122.6(4) . . ?
N2 C4 C5 126.4(5) . . ?
C18 N7 C15 106.7(5) . . ?
C18 N7 Fe2 115.8(4) . . ?
C15 N7 Fe2 136.7(5) . . ?
C21 N11 C23 108.0(5) . . ?
C21 N11 C22 125.7(6) . . ?
C23 N11 C22 126.2(5) . . ?
N10 C21 N11 110.6(5) . . ?
N10 C21 C20 123.2(5) . . ?
N11 C21 C20 126.2(5) . . ?
C10 C9 N5 107.3(5) . . ?
C10 C9 H9 126.3 . . ?
N5 C9 H9 126.4 . . ?
N3 C6 C7 106.9(4) . . ?
N3 C6 H6A 110.3 . . ?
C7 C6 H6A 110.4 . . ?
N3 C6 H6B 110.3 . . ?
C7 C6 H6B 110.4 . . ?
H6A C6 H6B 108.6 . . ?
N7 C18 N8 110.3(6) . . ?
N7 C18 C19 122.1(5) . . ?
N8 C18 C19 127.6(6) . . ?
N4 C7 N5 111.4(4) . . ?
N4 C7 C6 121.6(4) . . ?
N5 C7 C6 126.9(5) . . ?
C26 N12 C27 106.4(6) . . ?
C26 N12 C28 113.0(6) . . ?
C27 N12 C28 106.9(7) . . ?
C26 N12 Fe2 107.0(4) . . ?
C27 N12 Fe2 111.2(4) . . ?
C28 N12 Fe2 112.2(5) . . ?
C1 C2 N2 107.4(5) . . ?
C1 C2 H2 126.3 . . ?
N2 C2 H2 126.3 . . ?
N6 C13 H13A 109.4 . . ?
N6 C13 H13B 109.5 . . ?
H13A C13 H13B 109.5 . . ?
N6 C13 H13C 109.5 . . ?
H13A C13 H13C 109.5 . . ?
H13B C13 H13C 109.5 . . ?
C23 C24 N10 108.1(5) . . ?
C23 C24 H24 126.0 . . ?
N10 C24 H24 126.0 . . ?
N6 C12 C11 110.8(5) . . ?
N6 C12 H12A 109.5 . . ?
C11 C12 H12A 109.5 . . ?
N6 C12 H12B 109.5 . . ?
C11 C12 H12B 109.5 . . ?
H12A C12 H12B 108.1 . . ?
N2 C3 H3A 109.5 . . ?
N2 C3 H3B 109.5 . . ?
H3A C3 H3B 109.5 . . ?
N2 C3 H3C 109.4 . . ?
H3A C3 H3C 109.5 . . ?
H3B C3 H3C 109.5 . . ?
C18 N8 C16 108.0(6) . . ?
C18 N8 C17 125.7(7) . . ?
C16 N8 C17 126.2(7) . . ?
C2 C1 N1 107.7(5) . . ?
C2 C1 H1 126.1 . . ?
N1 C1 H1 126.1 . . ?
N9 C20 C21 108.9(4) . . ?
N9 C20 H20A 109.9 . . ?
C21 C20 H20A 109.9 . . ?
N9 C20 H20B 109.9 . . ?
C21 C20 H20B 109.9 . . ?
H20A C20 H20B 108.3 . . ?
N6 C14 H14A 109.4 . . ?
N6 C14 H14B 109.5 . . ?
H14A C14 H14B 109.5 . . ?
N6 C14 H14C 109.5 . . ?
H14A C14 H14C 109.5 . . ?
H14B C14 H14C 109.5 . . ?
C12 C11 N3 113.2(5) . . ?
C12 C11 H11A 108.9 . . ?
N3 C11 H11A 108.9 . . ?
C12 C11 H11B 109.0 . . ?
N3 C11 H11B 108.9 . . ?
H11A C11 H11B 107.7 . . ?
N11 C23 C24 106.8(5) . . ?
N11 C23 H23 126.6 . . ?
C24 C23 H23 126.6 . . ?
N8 C16 C15 107.6(6) . . ?
N8 C16 H16 126.2 . . ?
C15 C16 H16 126.2 . . ?
C4 C5 N3 109.6(4) . . ?
C4 C5 H5A 109.7 . . ?
N3 C5 H5A 109.7 . . ?
C4 C5 H5B 109.8 . . ?
N3 C5 H5B 109.8 . . ?
H5A C5 H5B 108.2 . . ?
C26 C25 N9 112.1(5) . . ?
C26 C25 H25A 109.1 . . ?
N9 C25 H25A 109.2 . . ?
C26 C25 H25B 109.3 . . ?
N9 C25 H25B 109.2 . . ?
H25A C25 H25B 107.9 . . ?
N9 C19 C18 107.9(5) . . ?
N9 C19 H19A 110.2 . . ?
C18 C19 H19A 110.1 . . ?
N9 C19 H19B 110.1 . . ?
C18 C19 H19B 110.1 . . ?
H19A C19 H19B 108.5 . . ?
N5 C8 H8A 109.4 . . ?
N5 C8 H8B 109.6 . . ?
H8A C8 H8B 109.5 . . ?
N5 C8 H8C 109.4 . . ?
H8A C8 H8C 109.5 . . ?
H8B C8 H8C 109.5 . . ?
N12 C26 C25 113.3(6) . . ?
N12 C26 H26A 108.9 . . ?
C25 C26 H26A 109.0 . . ?
N12 C26 H26B 108.8 . . ?
C25 C26 H26B 108.9 . . ?
H26A C26 H26B 107.7 . . ?
N11 C22 H22A 109.4 . . ?
N11 C22 H22B 109.5 . . ?
H22A C22 H22B 109.5 . . ?
N11 C22 H22C 109.5 . . ?
H22A C22 H22C 109.5 . . ?
H22B C22 H22C 109.5 . . ?
C16 C15 N7 107.4(6) . . ?
C16 C15 H15 126.3 . . ?
N7 C15 H15 126.2 . . ?
N8 C17 H17A 109.4 . . ?
N8 C17 H17B 109.5 . . ?
H17A C17 H17B 109.5 . . ?
N8 C17 H17C 109.5 . . ?
H17A C17 H17C 109.5 . . ?
H17B C17 H17C 109.5 . . ?
N12 C28 H28A 109.6 . . ?
N12 C28 H28B 109.4 . . ?
H28A C28 H28B 109.5 . . ?
N12 C28 H28C 109.4 . . ?
H28A C28 H28C 109.5 . . ?
H28B C28 H28C 109.5 . . ?
N12 C27 H27A 109.5 . . ?
N12 C27 H27B 109.4 . . ?
H27A C27 H27B 109.5 . . ?
N12 C27 H27C 109.6 . . ?
H27A C27 H27C 109.5 . . ?
H27B C27 H27C 109.5 . . ?

loop_
_geom_bond_atom_site_label_1
_geom_bond_atom_site_label_2
_geom_bond_distance
_geom_bond_site_symmetry_2
_geom_bond_publ_flag
O3W H1W3 1.14(6) . ?
O3W H2W3 0.96(4) . ?
O2W H2W2 0.82(5) . ?
O2W H3W2 1.06(9) . ?
O1W H2W1 1.48(9) . ?
O4W H2W4 0.76(7) . ?
Fe1 O1 1.791(4) . ?
Fe1 N4 2.095(4) . ?
Fe1 N1 2.099(4) . ?
Fe1 N6 2.277(4) . ?
Fe1 N3 2.367(4) . ?
Fe1 Cl1 2.4108(15) . ?
Fe2 O1 1.778(3) . ?
Fe2 N7 2.118(5) . ?
Fe2 N10 2.109(4) . ?
Fe2 N12 2.266(5) . ?
Fe2 N9 2.335(4) . ?
Fe2 Cl2 2.3871(15) . ?
N1 C4 1.309(7) . ?
N1 C1 1.386(7) . ?
N3 C6 1.464(7) . ?
N3 C11 1.471(8) . ?
N3 C5 1.489(6) . ?
N4 C7 1.308(6) . ?
N4 C10 1.389(6) . ?
N10 C21 1.315(7) . ?
N10 C24 1.395(7) . ?
N6 C14 1.466(7) . ?
N6 C12 1.479(7) . ?
N6 C13 1.508(7) . ?
N5 C7 1.343(6) . ?
N5 C9 1.368(7) . ?
N5 C8 1.474(7) . ?
N9 C20 1.479(7) . ?
N9 C19 1.480(8) . ?
N9 C25 1.501(7) . ?
C10 C9 1.345(8) . ?
C10 H10 0.9300 . ?
N2 C4 1.344(6) . ?
N2 C2 1.353(8) . ?
N2 C3 1.468(7) . ?
C4 C5 1.472(8) . ?
N7 C18 1.320(8) . ?
N7 C15 1.386(8) . ?
N11 C21 1.346(7) . ?
N11 C23 1.361(8) . ?
N11 C22 1.461(8) . ?
C21 C20 1.489(8) . ?
C9 H9 0.9300 . ?
C6 C7 1.520(7) . ?
C6 H6A 0.9700 . ?
C6 H6B 0.9700 . ?
C18 N8 1.355(8) . ?
C18 C19 1.475(10) . ?
N12 C26 1.470(9) . ?
N12 C27 1.482(10) . ?
N12 C28 1.485(10) . ?
C2 C1 1.358(9) . ?
C2 H2 0.9300 . ?
C13 H13A 0.9600 . ?
C13 H13B 0.9600 . ?
C13 H13C 0.9600 . ?
C24 C23 1.359(9) . ?
C24 H24 0.9300 . ?
C12 C11 1.498(9) . ?
C12 H12A 0.9700 . ?
C12 H12B 0.9700 . ?
C3 H3A 0.9600 . ?
C3 H3B 0.9600 . ?
C3 H3C 0.9600 . ?
N8 C16 1.338(10) . ?
N8 C17 1.464(9) . ?
C1 H1 0.9300 . ?
C20 H20A 0.9700 . ?
C20 H20B 0.9700 . ?
C14 H14A 0.9600 . ?
C14 H14B 0.9600 . ?
C14 H14C 0.9600 . ?
C11 H11A 0.9700 . ?
C11 H11B 0.9700 . ?
C23 H23 0.9300 . ?
C16 C15 1.374(10) . ?
C16 H16 0.9300 . ?
C5 H5A 0.9700 . ?
C5 H5B 0.9700 . ?
C25 C26 1.482(10) . ?
C25 H25A 0.9700 . ?
C25 H25B 0.9700 . ?
C19 H19A 0.9700 . ?
C19 H19B 0.9700 . ?
C8 H8A 0.9600 . ?
C8 H8B 0.9600 . ?
C8 H8C 0.9600 . ?
C26 H26A 0.9700 . ?
C26 H26B 0.9700 . ?
C22 H22A 0.9600 . ?
C22 H22B 0.9600 . ?
C22 H22C 0.9600 . ?
C15 H15 0.9300 . ?
C17 H17A 0.9600 . ?
C17 H17B 0.9600 . ?
C17 H17C 0.9600 . ?
C28 H28A 0.9600 . ?
C28 H28B 0.9600 . ?
C28 H28C 0.9600 . ?
C27 H27A 0.9600 . ?
C27 H27B 0.9600 . ?
C27 H27C 0.9600 . ?
